data_7059193
loop_
_publ_author_name
'Xu, Juan'
'Du, Rongkai'
'Wu, Lvying'
'Zhang, Xianrui'
'Guan, Su'
'Zhang, Lei'
'Ning, Lifeng'
'Li, Shan'

_publ_section_title
;
 Azilsartan piperazine salt solvate and monohydrate: preparation, crystal
 structure, enhanced solubility and oral bioavailability
;
_journal_issue 3
_journal_name_full 'New Journal of Chemistry'
_journal_page_first 852
_journal_page_last 860
_journal_paper_doi 10.1039/C9NJ05042F
_journal_volume 44
_journal_year 2020
_chemical_formula_moiety 'C25 H19 N4 O5, 1/2 C4 H12 N2, C H4 O'
_chemical_formula_sum 'C28 H29 N5 O6'
_chemical_formula_weight 531.56
_chemical_name_common 'Azilsartan-Piperazine-methanol '
_chemical_name_systematic
; 
 '2-Ethoxy-1-[[2??-(4,5-dihydro-5-oxo-1,2,4-oxadiazol-3-yl)biphenyl-4-yl]methyl]benzimidazole-7-carboxylic acid?\/c2-ethoxy-3-((2'-(5-oxo-2,5-dihydro-1,2,4-oxadiazol-3-yl)biphenyl-4-yl)Methyl)-3H-benzozimidazole-4-carboxylic acid:Piperazine:methanol(1:0.5:1) '
;
_space_group_IT_number 2
_space_group_name_Hall '-P 1'
_space_group_name_H-M_alt 'P -1'
_symmetry_cell_setting triclinic
_symmetry_space_group_name_Hall '-P 1'
_symmetry_space_group_name_H-M 'P -1'
_atom_sites_solution_hydrogens geom
_atom_sites_solution_primary direct
_atom_sites_solution_secondary difmap
_audit_block_doi 10.5517/ccdc.csd.cc1phhym
_audit_creation_method SHELXL-97
_audit_update_record
;
2017-07-24 deposited with the CCDC.	2019-12-09 downloaded from the CCDC.
;
_cell_angle_alpha 82.750(6)
_cell_angle_beta 85.718(5)
_cell_angle_gamma 88.040(6)
_cell_formula_units_Z 2
_cell_length_a 5.7804(4)
_cell_length_b 13.3882(10)
_cell_length_c 17.3847(12)
_cell_measurement_reflns_used 10455
_cell_measurement_temperature 298(2)
_cell_measurement_theta_max 25.03
_cell_measurement_theta_min 2.98
_cell_volume 1330.49(16)
_computing_structure_refinement 'SHELXL-97 (Sheldrick, 1997)'
_computing_structure_solution 'SHELXS-97 (Sheldrick, 1990)'
_diffrn_ambient_temperature 298(2)
_diffrn_measured_fraction_theta_full 0.997
_diffrn_measured_fraction_theta_max 0.997
_diffrn_measurement_device_type 'Bruker APEXII CCD area-detector'
_diffrn_measurement_method '\f and \w'
_diffrn_radiation_monochromator graphite
_diffrn_radiation_source 'fine-focus sealed tube'
_diffrn_radiation_type MoK\a
_diffrn_radiation_wavelength 0.71073
_diffrn_reflns_av_R_equivalents 0.0218
_diffrn_reflns_av_sigmaI/netI 0.0393
_diffrn_reflns_limit_h_max 6
_diffrn_reflns_limit_h_min -6
_diffrn_reflns_limit_k_max 15
_diffrn_reflns_limit_k_min -15
_diffrn_reflns_limit_l_max 20
_diffrn_reflns_limit_l_min -15
_diffrn_reflns_number 8782
_diffrn_reflns_theta_full 25.03
_diffrn_reflns_theta_max 25.03
_diffrn_reflns_theta_min 2.98
_exptl_absorpt_coefficient_mu 0.095
_exptl_absorpt_correction_T_max 0.9738
_exptl_absorpt_correction_T_min 0.9684
_exptl_absorpt_correction_type multi-scan
_exptl_absorpt_process_details '(SADABS; Sheldrick, 1996)'
_exptl_crystal_colour colourless
_exptl_crystal_density_diffrn 1.327
_exptl_crystal_density_method 'not measured'
_exptl_crystal_description block
_exptl_crystal_F_000 560
_exptl_crystal_size_max 0.34
_exptl_crystal_size_mid 0.33
_exptl_crystal_size_min 0.28
_refine_diff_density_max 0.442
_refine_diff_density_min -0.282
_refine_diff_density_rms 0.048
_refine_ls_extinction_method none
_refine_ls_goodness_of_fit_ref 1.044
_refine_ls_hydrogen_treatment mixed
_refine_ls_matrix_type full
_refine_ls_number_parameters 359
_refine_ls_number_reflns 4688
_refine_ls_number_restraints 0
_refine_ls_restrained_S_all 1.044
_refine_ls_R_factor_all 0.0706
_refine_ls_R_factor_gt 0.0506
_refine_ls_shift/su_max 0.000
_refine_ls_shift/su_mean 0.000
_refine_ls_structure_factor_coef Fsqd
_refine_ls_weighting_details 'calc w=1/[\s^2^(Fo^2^)+(0.0778P)^2^+0.1962P] where P=(Fo^2^+2Fc^2^)/3'
_refine_ls_weighting_scheme calc
_refine_ls_wR_factor_gt 0.1325
_refine_ls_wR_factor_ref 0.1481
_reflns_number_gt 3526
_reflns_number_total 4688
_reflns_threshold_expression >2sigma(I)
_cod_data_source_file c9nj05042f1.cif
_cod_data_source_block exp_2292
_cod_depositor_comments
;
The following automatic conversions were performed:

data item '_symmetry_cell_setting' value 'Triclinic' was changed to
'triclinic' in accordance with the
/home/data/users/saulius/crontab/automatic-downloads/rss-feeds/RSC/lib/dictionaries/cif_core.dic
dictionary named 'cif_core.dic' version 2.4.2 last updated on
2011-04-26.

Automatic conversion script
Id: cif_fix_values 7556 2019-12-06 15:28:31Z antanas 

 Adding full bibliography for 7059191--7059193.cif.

 Adding full bibliography for 7059191--7059193.cif.
;
_cod_original_sg_symbol_H-M P-1
_cod_database_code 7059193

loop_
_symmetry_equiv_pos_as_xyz
'x, y, z'
'-x, -y, -z'

loop_
_atom_site_label
_atom_site_type_symbol
_atom_site_fract_x
_atom_site_fract_y
_atom_site_fract_z
_atom_site_U_iso_or_equiv
_atom_site_adp_type
_atom_site_occupancy
_atom_site_symmetry_multiplicity
_atom_site_calc_flag
_atom_site_refinement_flags
C1 C 1.4652(5) 0.14360(17) 0.47360(16) 0.0574(7) Uani 1 1 d .
C2 C 1.1914(4) 0.14495(15) 0.39208(13) 0.0418(5) Uani 1 1 d .
C3 C 1.0211(4) 0.10490(15) 0.34595(14) 0.0426(5) Uani 1 1 d .
C4 C 0.9753(4) 0.00196(17) 0.36107(16) 0.0560(7) Uani 1 1 d .
H4 H 1.0562 -0.0384 0.3981 0.067 Uiso 1 1 calc R
C5 C 0.8137(5) -0.04022(19) 0.32231(18) 0.0676(8) Uani 1 1 d .
H5 H 0.7852 -0.1087 0.3330 0.081 Uiso 1 1 calc R
C6 C 0.6947(5) 0.0184(2) 0.2680(2) 0.0732(9) Uani 1 1 d .
H6 H 0.5846 -0.0102 0.2418 0.088 Uiso 1 1 calc R
C7 C 0.7364(5) 0.12012(19) 0.25173(17) 0.0632(7) Uani 1 1 d .
H7 H 0.6528 0.1591 0.2147 0.076 Uiso 1 1 calc R
C8 C 0.9003(4) 0.16531(15) 0.28940(14) 0.0434(5) Uani 1 1 d .
C9 C 0.9384(3) 0.27540(15) 0.26748(12) 0.0372(5) Uani 1 1 d .
C10 C 0.7653(4) 0.34454(15) 0.28472(12) 0.0375(5) Uani 1 1 d .
H10 H 0.6250 0.3222 0.3096 0.045 Uiso 1 1 calc R
C11 C 0.7989(3) 0.44644(15) 0.26537(12) 0.0363(5) Uani 1 1 d .
H11 H 0.6810 0.4921 0.2775 0.044 Uiso 1 1 calc R
C12 C 1.0056(3) 0.48174(15) 0.22816(11) 0.0313(4) Uani 1 1 d .
C13 C 1.1735(3) 0.41234(16) 0.20870(13) 0.0398(5) Uani 1 1 d .
H13 H 1.3117 0.4346 0.1823 0.048 Uiso 1 1 calc R
C14 C 1.1412(4) 0.30980(16) 0.22763(13) 0.0444(5) Uani 1 1 d .
H14 H 1.2565 0.2641 0.2134 0.053 Uiso 1 1 calc R
C15 C 1.0556(3) 0.59259(14) 0.21273(12) 0.0345(5) Uani 1 1 d .
H15A H 1.0709 0.6178 0.2620 0.041 Uiso 1 1 calc R
H15B H 1.2031 0.6011 0.1825 0.041 Uiso 1 1 calc R
C16 C 1.2872(5) 0.6043(3) -0.06035(16) 0.0741(9) Uani 1 1 d .
H16A H 1.4193 0.6261 -0.0372 0.111 Uiso 1 1 calc R
H16B H 1.3057 0.6216 -0.1157 0.111 Uiso 1 1 calc R
H16C H 1.2744 0.5327 -0.0482 0.111 Uiso 1 1 calc R
C17 C 1.0746(5) 0.6547(3) -0.02951(14) 0.0714(8) Uani 1 1 d .
H17A H 1.0845 0.7272 -0.0421 0.086 Uiso 1 1 calc R
H17B H 0.9395 0.6327 -0.0521 0.086 Uiso 1 1 calc R
C18 C 0.8826(4) 0.67048(17) 0.09257(13) 0.0423(5) Uani 1 1 d .
C19 C 0.6838(3) 0.70633(14) 0.19894(12) 0.0338(5) Uani 1 1 d .
C20 C 0.5852(4) 0.75195(16) 0.13112(13) 0.0408(5) Uani 1 1 d .
C21 C 0.3843(4) 0.81067(17) 0.13659(15) 0.0490(6) Uani 1 1 d .
H21 H 0.3186 0.8416 0.0921 0.059 Uiso 1 1 calc R
C22 C 0.2844(4) 0.82219(17) 0.20902(15) 0.0492(6) Uani 1 1 d .
H22 H 0.1497 0.8617 0.2136 0.059 Uiso 1 1 calc R
C23 C 0.3805(3) 0.77603(16) 0.27576(14) 0.0412(5) Uani 1 1 d .
H23 H 0.3067 0.7846 0.3240 0.049 Uiso 1 1 calc R
C24 C 0.5828(3) 0.71757(14) 0.27289(12) 0.0342(5) Uani 1 1 d .
C25 C 0.6844(3) 0.67386(14) 0.34742(12) 0.0339(5) Uani 1 1 d .
C26 C 0.1037(4) 0.58138(16) 0.53102(12) 0.0405(5) Uani 1 1 d .
H26A H 0.1071 0.6524 0.5368 0.049 Uiso 1 1 calc R
H26B H 0.2276 0.5469 0.5593 0.049 Uiso 1 1 calc R
C27 C 0.1256(4) 0.46023(16) 0.43619(13) 0.0405(5) Uani 1 1 d .
H27A H 0.2500 0.4218 0.4616 0.049 Uiso 1 1 calc R
H27B H 0.1452 0.4539 0.3811 0.049 Uiso 1 1 calc R
C28 C 0.2922(17) 0.0865(4) 0.0879(4) 0.232(4) Uani 1 1 d .
H28A H 0.3950 0.0311 0.0777 0.348 Uiso 1 1 calc R
H28B H 0.1756 0.0943 0.0509 0.348 Uiso 1 1 calc R
H28C H 0.2194 0.0734 0.1395 0.348 Uiso 1 1 calc R
H1 H 1.342(5) 0.022(2) 0.4477(18) 0.089(10) Uiso 1 1 d .
N1 N 1.3327(4) 0.08500(16) 0.43858(14) 0.0612(7) Uani 1 1 d .
N2 N 1.2270(4) 0.23827(14) 0.39560(12) 0.0536(5) Uani 1 1 d .
N3 N 0.8780(3) 0.65307(12) 0.17142(10) 0.0351(4) Uani 1 1 d .
N4 N 0.7146(3) 0.72803(14) 0.06475(11) 0.0480(5) Uani 1 1 d .
N5 N 0.1392(3) 0.56778(13) 0.44781(10) 0.0388(4) Uani 1 1 d .
H5A H 0.2790 0.5910 0.4289 0.047 Uiso 1 1 calc R
H5B H 0.0304 0.6040 0.4212 0.047 Uiso 1 1 calc R
O1 O 1.6147(4) 0.12185(13) 0.51846(13) 0.0881(7) Uani 1 1 d .
O2 O 1.4058(3) 0.23863(11) 0.44867(10) 0.0552(5) Uani 1 1 d .
O3 O 1.0563(3) 0.62766(12) 0.05332(9) 0.0523(4) Uani 1 1 d .
O4 O 0.8851(3) 0.69681(12) 0.35744(9) 0.0499(4) Uani 1 1 d .
O5 O 0.5648(3) 0.61611(13) 0.39524(10) 0.0571(5) Uani 1 1 d .
O6 O 0.4105(7) 0.1691(3) 0.08182(18) 0.1399(12) Uani 1 1 d .
H6A H 0.3688 0.2082 0.0450 0.210 Uiso 1 1 calc R

loop_
_atom_site_aniso_label
_atom_site_aniso_U_11
_atom_site_aniso_U_22
_atom_site_aniso_U_33
_atom_site_aniso_U_23
_atom_site_aniso_U_13
_atom_site_aniso_U_12
C1 0.0850(18) 0.0299(12) 0.0586(16) 0.0011(11) -0.0270(14) 0.0028(12)
C2 0.0555(13) 0.0268(11) 0.0418(13) -0.0001(9) -0.0030(10) 0.0027(10)
C3 0.0483(12) 0.0277(11) 0.0516(14) -0.0044(10) -0.0052(10) 0.0027(9)
C4 0.0655(16) 0.0299(12) 0.0723(18) 0.0001(12) -0.0136(13) -0.0008(11)
C5 0.0752(18) 0.0307(13) 0.098(2) -0.0030(14) -0.0171(16) -0.0091(13)
C6 0.0714(18) 0.0439(15) 0.110(3) -0.0157(16) -0.0285(17) -0.0106(14)
C7 0.0634(16) 0.0426(14) 0.087(2) -0.0056(13) -0.0303(15) -0.0017(12)
C8 0.0449(12) 0.0288(11) 0.0564(14) -0.0038(10) -0.0054(10) 0.0003(9)
C9 0.0410(11) 0.0293(11) 0.0414(12) -0.0005(9) -0.0104(9) 0.0009(9)
C10 0.0371(11) 0.0358(11) 0.0390(12) -0.0018(9) -0.0014(9) -0.0038(9)
C11 0.0358(11) 0.0334(11) 0.0398(12) -0.0065(9) -0.0010(9) 0.0033(9)
C12 0.0353(10) 0.0327(10) 0.0260(10) -0.0010(8) -0.0074(8) 0.0008(8)
C13 0.0353(11) 0.0390(12) 0.0433(13) -0.0006(10) 0.0008(9) 0.0013(9)
C14 0.0411(12) 0.0352(12) 0.0555(14) -0.0056(10) -0.0003(10) 0.0100(10)
C15 0.0339(10) 0.0329(11) 0.0362(12) -0.0006(9) -0.0057(8) 0.0008(9)
C16 0.0707(18) 0.103(2) 0.0483(16) -0.0149(15) 0.0055(14) 0.0056(17)
C17 0.0772(19) 0.100(2) 0.0330(14) -0.0018(14) 0.0007(13) 0.0128(16)
C18 0.0483(12) 0.0389(12) 0.0383(13) 0.0012(10) -0.0036(10) -0.0019(10)
C19 0.0328(10) 0.0263(10) 0.0414(12) 0.0020(9) -0.0056(9) -0.0033(8)
C20 0.0432(12) 0.0338(11) 0.0444(13) 0.0029(9) -0.0096(10) -0.0022(9)
C21 0.0488(13) 0.0403(13) 0.0568(16) 0.0063(11) -0.0190(11) 0.0039(10)
C22 0.0384(12) 0.0377(12) 0.0711(17) -0.0042(12) -0.0078(11) 0.0062(10)
C23 0.0353(11) 0.0354(12) 0.0534(14) -0.0068(10) -0.0042(10) -0.0022(9)
C24 0.0306(10) 0.0267(10) 0.0448(13) -0.0007(9) -0.0019(9) -0.0073(8)
C25 0.0367(11) 0.0261(10) 0.0380(12) -0.0030(9) 0.0013(9) -0.0001(9)
C26 0.0433(12) 0.0362(12) 0.0430(13) -0.0058(9) -0.0079(10) -0.0021(9)
C27 0.0449(12) 0.0409(12) 0.0358(12) -0.0073(9) -0.0007(9) 0.0026(10)
C28 0.396(12) 0.085(4) 0.211(7) 0.031(4) -0.062(7) -0.042(6)
N1 0.0888(16) 0.0266(10) 0.0703(15) 0.0019(10) -0.0364(12) 0.0026(11)
N2 0.0678(13) 0.0326(11) 0.0627(14) -0.0036(9) -0.0258(11) 0.0022(9)
N3 0.0382(9) 0.0321(9) 0.0335(10) 0.0016(7) -0.0026(7) 0.0007(7)
N4 0.0556(11) 0.0468(11) 0.0392(11) 0.0057(9) -0.0091(9) 0.0031(9)
N5 0.0355(9) 0.0382(10) 0.0407(10) 0.0030(8) -0.0023(7) -0.0018(8)
O1 0.1300(18) 0.0397(10) 0.1012(17) 0.0032(10) -0.0740(15) 0.0022(11)
O2 0.0773(11) 0.0320(9) 0.0588(11) -0.0037(7) -0.0251(9) -0.0001(8)
O3 0.0605(10) 0.0595(11) 0.0345(9) -0.0021(7) 0.0012(7) 0.0108(8)
O4 0.0424(9) 0.0560(10) 0.0496(10) 0.0086(8) -0.0122(7) -0.0132(7)
O5 0.0440(9) 0.0601(11) 0.0596(11) 0.0191(9) 0.0043(8) -0.0064(8)
O6 0.206(3) 0.122(3) 0.089(2) 0.0122(18) -0.048(2) 0.027(2)

loop_
_atom_type_symbol
_atom_type_description
_atom_type_scat_dispersion_real
_atom_type_scat_dispersion_imag
_atom_type_scat_source
C C 0.0033 0.0016 'International Tables Vol C Tables 4.2.6.8 and 6.1.1.4'
H H 0.0000 0.0000 'International Tables Vol C Tables 4.2.6.8 and 6.1.1.4'
N N 0.0061 0.0033 'International Tables Vol C Tables 4.2.6.8 and 6.1.1.4'
O O 0.0106 0.0060 'International Tables Vol C Tables 4.2.6.8 and 6.1.1.4'

loop_
_geom_angle_atom_site_label_1
_geom_angle_atom_site_label_2
_geom_angle_atom_site_label_3
_geom_angle
_geom_angle_site_symmetry_3
O1 C1 O2 122.6(2) .
O1 C1 N1 130.8(2) .
O2 C1 N1 106.5(2) .
N2 C2 N1 110.7(2) .
N2 C2 C3 126.23(19) .
N1 C2 C3 123.03(19) .
C4 C3 C8 119.2(2) .
C4 C3 C2 117.73(19) .
C8 C3 C2 123.07(18) .
C5 C4 C3 121.1(2) .
C6 C5 C4 119.7(2) .
C5 C6 C7 120.5(2) .
C6 C7 C8 121.4(2) .
C7 C8 C3 118.1(2) .
C7 C8 C9 118.2(2) .
C3 C8 C9 123.73(19) .
C14 C9 C10 118.81(18) .
C14 C9 C8 121.21(19) .
C10 C9 C8 119.94(18) .
C11 C10 C9 120.53(18) .
C10 C11 C12 120.96(19) .
C13 C12 C11 118.10(18) .
C13 C12 C15 119.67(17) .
C11 C12 C15 122.14(18) .
C12 C13 C14 121.36(19) .
C9 C14 C13 120.1(2) .
N3 C15 C12 114.04(15) .
O3 C17 C16 107.3(2) .
N4 C18 O3 127.8(2) .
N4 C18 N3 115.4(2) .
O3 C18 N3 116.72(19) .
C24 C19 N3 134.02(18) .
C24 C19 C20 121.72(19) .
N3 C19 C20 104.24(18) .
C21 C20 N4 128.9(2) .
C21 C20 C19 120.2(2) .
N4 C20 C19 110.97(19) .
C22 C21 C20 118.4(2) .
C21 C22 C23 121.2(2) .
C24 C23 C22 122.2(2) .
C23 C24 C19 116.27(19) .
C23 C24 C25 119.51(19) .
C19 C24 C25 124.18(18) .
O4 C25 O5 123.52(19) .
O4 C25 C24 117.68(16) .
O5 C25 C24 118.80(17) .
N5 C26 C27 109.77(16) 2_566
N5 C27 C26 110.63(18) 2_566
C1 N1 C2 108.8(2) .
C2 N2 O2 105.22(17) .
C18 N3 C19 105.93(17) .
C18 N3 C15 123.00(18) .
C19 N3 C15 131.03(17) .
C18 N4 C20 103.42(18) .
C26 N5 C27 111.41(16) .
C1 O2 N2 108.66(17) .
C18 O3 C17 116.54(18) .

loop_
_geom_bond_atom_site_label_1
_geom_bond_atom_site_label_2
_geom_bond_distance
_geom_bond_site_symmetry_2
C1 O1 1.211(3) .
C1 O2 1.333(3) .
C1 N1 1.343(3) .
C2 N2 1.283(3) .
C2 N1 1.362(3) .
C2 C3 1.470(3) .
C3 C4 1.401(3) .
C3 C8 1.404(3) .
C4 C5 1.368(4) .
C5 C6 1.361(4) .
C6 C7 1.381(3) .
C7 C8 1.387(3) .
C8 C9 1.495(3) .
C9 C14 1.379(3) .
C9 C10 1.382(3) .
C10 C11 1.380(3) .
C11 C12 1.384(3) .
C12 C13 1.374(3) .
C12 C15 1.508(3) .
C13 C14 1.386(3) .
C15 N3 1.460(2) .
C16 C17 1.479(4) .
C17 O3 1.437(3) .
C18 N4 1.302(3) .
C18 O3 1.326(3) .
C18 N3 1.359(3) .
C19 C24 1.395(3) .
C19 N3 1.396(3) .
C19 C20 1.408(3) .
C20 C21 1.384(3) .
C20 N4 1.393(3) .
C21 C22 1.370(3) .
C22 C23 1.389(3) .
C23 C24 1.386(3) .
C24 C25 1.505(3) .
C25 O4 1.241(2) .
C25 O5 1.247(2) .
C26 N5 1.479(3) .
C26 C27 1.500(3) 2_566
C27 N5 1.485(3) .
C27 C26 1.500(3) 2_566
C28 O6 1.309(6) .
N2 O2 1.436(2) .
